data_4311502
loop_
_publ_author_name
'Louise Huebner'
'Anna Kornienko'
'Thomas J. Emge'
'John G. Brennan'

_publ_section_title
;
 Heterometallic Lanthanide Group 12 Metal Iodides
;
_journal_name_full 'Inorganic Chemistry'
_journal_page_first 5659
_journal_page_last 5664
_journal_paper_doi 10.1021/ic049560f
_journal_volume 43
_journal_year 2004
_chemical_formula_sum 'C20 H40 I5 O5 Yb'
_chemical_formula_weight 1168.06
_space_group_IT_number 60
_symmetry_cell_setting orthorhombic
_symmetry_space_group_name_Hall '-P 2n 2ab'
_symmetry_space_group_name_H-M 'P b c n'
_atom_sites_solution_hydrogens geom
_atom_sites_solution_primary direct
_atom_sites_solution_secondary difmap
_audit_creation_method SHELXL-97
_cell_angle_alpha 90.00
_cell_angle_beta 90.00
_cell_angle_gamma 90.00
_cell_formula_units_Z 4
_cell_length_a 12.3056(13)
_cell_length_b 21.741(2)
_cell_length_c 11.8964(12)
_cell_measurement_reflns_used 7759
_cell_measurement_temperature 100(2)
_cell_measurement_theta_max 30.5
_cell_measurement_theta_min 2.5
_cell_volume 3182.7(5)
_computing_cell_refinement 'Bruker SMART'
_computing_data_collection 'Bruker SMART'
_computing_data_reduction 'Bruker SAINT'
_computing_molecular_graphics 'Bruker SHELXTL'
_computing_publication_material 'Bruker SHELXTL'
_computing_structure_refinement 'SHELXL-97 (Sheldrick, 1997)'
_computing_structure_solution 'SHELXS-97 (Sheldrick, 1990)'
_diffrn_ambient_temperature 100(2)
_diffrn_measured_fraction_theta_full 0.998
_diffrn_measured_fraction_theta_max 0.998
_diffrn_measurement_device_type 'CCD area detector'
_diffrn_measurement_method 'phi and omega scans'
_diffrn_radiation_monochromator graphite
_diffrn_radiation_source 'fine-focus sealed tube'
_diffrn_radiation_type MoK\a
_diffrn_radiation_wavelength 0.71073
_diffrn_reflns_av_R_equivalents 0.0822
_diffrn_reflns_av_sigmaI/netI 0.0546
_diffrn_reflns_limit_h_max 16
_diffrn_reflns_limit_h_min -16
_diffrn_reflns_limit_k_max 28
_diffrn_reflns_limit_k_min -28
_diffrn_reflns_limit_l_max 15
_diffrn_reflns_limit_l_min -15
_diffrn_reflns_number 27401
_diffrn_reflns_theta_full 28.28
_diffrn_reflns_theta_max 28.28
_diffrn_reflns_theta_min 1.90
_diffrn_standards_decay_% 0
_diffrn_standards_interval_count 0
_diffrn_standards_number 0
_exptl_absorpt_coefficient_mu 7.813
_exptl_absorpt_correction_T_max 0.9999
_exptl_absorpt_correction_T_min 0.3477
_exptl_absorpt_correction_type multi-scan
_exptl_absorpt_process_details 'SADABS (Bruker, 2003)'
_exptl_crystal_colour yellow
_exptl_crystal_density_diffrn 2.438
_exptl_crystal_density_method 'not measured'
_exptl_crystal_description lathe
_exptl_crystal_F_000 2140
_exptl_crystal_size_max 0.12
_exptl_crystal_size_mid 0.08
_exptl_crystal_size_min 0.03
_refine_diff_density_max 1.685
_refine_diff_density_min -1.478
_refine_diff_density_rms 0.233
_refine_ls_extinction_method none
_refine_ls_goodness_of_fit_ref 1.003
_refine_ls_hydrogen_treatment mixed
_refine_ls_matrix_type full
_refine_ls_number_parameters 142
_refine_ls_number_reflns 3948
_refine_ls_number_restraints 26
_refine_ls_restrained_S_all 1.005
_refine_ls_R_factor_all 0.0611
_refine_ls_R_factor_gt 0.0368
_refine_ls_shift/su_max 0.001
_refine_ls_shift/su_mean 0.000
_refine_ls_structure_factor_coef Fsqd
_refine_ls_weighting_details 'calc w=1/[\s^2^(Fo^2^)+(0.0330P)^2^+0.0000P] where P=(Fo^2^+2Fc^2^)/3'
_refine_ls_weighting_scheme calc
_refine_ls_wR_factor_gt 0.0748
_refine_ls_wR_factor_ref 0.0811
_reflns_number_gt 2899
_reflns_number_total 3948
_reflns_threshold_expression >2sigma(I)
_cod_data_source_file ic049560fsi20040405_103530.cif
_cod_data_source_block ybi3fla
_cod_depositor_comments
;
The following automatic conversions were performed:
'_symmetry_cell_setting' value 'Orthorhombic' changed to 'orthorhombic'
according to '/home/saulius/struct/CIF-dictionaries/cif_core.dic'
dictionary named 'cif_core.dic' version 2.4.1 from 2010-06-29.

Automatic conversion script
Id: cif_fix_enum 1527 2010-12-29 10:47:43Z saulius 
;
_cod_original_cell_volume 3182.7(6)
_cod_database_code 4311502

loop_
_symmetry_equiv_pos_as_xyz
'x, y, z'
'-x+1/2, -y+1/2, z+1/2'
'-x, y, -z+1/2'
'x+1/2, -y+1/2, -z'
'-x, -y, -z'
'x-1/2, y-1/2, -z-1/2'
'x, -y, z-1/2'
'-x-1/2, y-1/2, z'

loop_
_atom_site_label
_atom_site_type_symbol
_atom_site_fract_x
_atom_site_fract_y
_atom_site_fract_z
_atom_site_U_iso_or_equiv
_atom_site_adp_type
_atom_site_occupancy
_atom_site_symmetry_multiplicity
_atom_site_calc_flag
_atom_site_refinement_flags
_atom_site_disorder_assembly
_atom_site_disorder_group
Yb1 Yb 0.0000 0.298504(16) 0.2500 0.01557(9) Uani 1 2 d S . .
I1 I 0.01667(3) 0.29901(2) 0.49742(3) 0.02358(10) Uani 1 1 d . A .
O1 O 0.0000 0.4066(3) 0.2500 0.0202(12) Uani 1 2 d S . .
C1 C 0.0289(5) 0.4462(3) 0.1541(6) 0.0290(15) Uani 1 1 d . . .
H1A H -0.0291 0.4453 0.0964 0.035 Uiso 1 1 calc R A .
H1B H 0.0978 0.4323 0.1193 0.035 Uiso 1 1 calc R . .
C2 C 0.0412(6) 0.5100(3) 0.2018(6) 0.0280(14) Uani 1 1 d . . .
H2A H 0.0233 0.5418 0.1451 0.034 Uiso 1 1 calc R . .
H2B H 0.1159 0.5171 0.2299 0.034 Uiso 1 1 calc R . .
O2A O 0.1802(3) 0.33159(18) 0.2321(3) 0.0197(9) Uani 0.554(12) 1 d PD A 1
C3A C 0.2565(4) 0.3175(3) 0.1405(4) 0.0200(12) Uani 0.554(12) 1 d PD A 1
H3A1 H 0.2357 0.3398 0.0712 0.024 Uiso 0.554(12) 1 calc PR A 1
H3A2 H 0.2566 0.2728 0.1243 0.024 Uiso 0.554(12) 1 calc PR A 1
C4A C 0.3661(4) 0.3378(3) 0.1801(5) 0.0295(15) Uani 0.554(12) 1 d PD A 1
H4A1 H 0.3942 0.3714 0.1319 0.035 Uiso 0.554(12) 1 calc PR A 1
H4A2 H 0.4182 0.3031 0.1778 0.035 Uiso 0.554(12) 1 calc PR A 1
C5A C 0.3513(6) 0.3602(6) 0.2995(8) 0.026(2) Uiso 0.554(12) 1 d PD A 1
H5A1 H 0.3720 0.3278 0.3540 0.032 Uiso 0.554(12) 1 calc PR A 1
H5A2 H 0.3959 0.3972 0.3137 0.032 Uiso 0.554(12) 1 calc PR A 1
C6A C 0.2347(5) 0.3746(3) 0.3084(5) 0.0327(16) Uani 0.554(12) 1 d PD A 1
H6A1 H 0.2089 0.3687 0.3865 0.039 Uiso 0.554(12) 1 calc PR A 1
H6A2 H 0.2206 0.4176 0.2855 0.039 Uiso 0.554(12) 1 calc PR A 1
O2B O 0.1802(3) 0.33159(18) 0.2321(3) 0.0197(9) Uani 0.446(12) 1 d PD A 2
C3B C 0.2565(4) 0.3175(3) 0.1405(4) 0.0200(12) Uani 0.446(12) 1 d PD A 2
H3B1 H 0.2357 0.3398 0.0712 0.024 Uiso 0.446(12) 1 calc PR A 2
H3B2 H 0.2566 0.2728 0.1243 0.024 Uiso 0.446(12) 1 calc PR A 2
C4B C 0.3661(4) 0.3378(3) 0.1801(5) 0.0295(15) Uani 0.446(12) 1 d PD A 2
H4B1 H 0.4122 0.3510 0.1163 0.035 Uiso 0.446(12) 1 calc PR A 2
H4B2 H 0.4036 0.3045 0.2215 0.035 Uiso 0.446(12) 1 calc PR A 2
C5B C 0.3403(8) 0.3911(5) 0.2566(10) 0.026(2) Uiso 0.446(12) 1 d PD A 2
H5B1 H 0.3972 0.3961 0.3147 0.032 Uiso 0.446(12) 1 calc PR A 2
H5B2 H 0.3341 0.4299 0.2133 0.032 Uiso 0.446(12) 1 calc PR A 2
C6B C 0.2347(5) 0.3746(3) 0.3084(5) 0.0327(16) Uani 0.446(12) 1 d PD A 2
H6B1 H 0.2466 0.3550 0.3825 0.039 Uiso 0.446(12) 1 calc PR A 2
H6B2 H 0.1897 0.4118 0.3192 0.039 Uiso 0.446(12) 1 calc PR A 2
O3 O 0.1119(3) 0.21095(18) 0.2432(3) 0.0229(9) Uani 1 1 d . A .
C7 C 0.1995(5) 0.1958(3) 0.3210(5) 0.0220(13) Uani 1 1 d . . .
H7A H 0.1709 0.1727 0.3865 0.026 Uiso 1 1 calc R A .
H7B H 0.2355 0.2336 0.3483 0.026 Uiso 1 1 calc R . .
C8 C 0.2773(5) 0.1571(3) 0.2559(5) 0.0298(15) Uani 1 1 d . A .
H8A H 0.3171 0.1284 0.3057 0.036 Uiso 1 1 calc R . .
H8B H 0.3302 0.1829 0.2145 0.036 Uiso 1 1 calc R . .
C9 C 0.2033(6) 0.1227(4) 0.1761(7) 0.049(2) Uani 1 1 d . . .
H9A H 0.2414 0.1140 0.1045 0.059 Uiso 1 1 calc R A .
H9B H 0.1798 0.0833 0.2097 0.059 Uiso 1 1 calc R . .
C10 C 0.1102(6) 0.1625(3) 0.1565(7) 0.047(2) Uani 1 1 d . A .
H10A H 0.0420 0.1385 0.1617 0.057 Uiso 1 1 calc R . .
H10B H 0.1146 0.1810 0.0807 0.057 Uiso 1 1 calc R . .
I2 I 0.0000 0.0000 0.5000 0.02438(13) Uani 1 2 d S . .
I3 I -0.22978(3) -0.02291(2) 0.53767(4) 0.03050(12) Uani 1 1 d . . .

loop_
_atom_site_aniso_label
_atom_site_aniso_U_11
_atom_site_aniso_U_22
_atom_site_aniso_U_33
_atom_site_aniso_U_23
_atom_site_aniso_U_13
_atom_site_aniso_U_12
Yb1 0.01610(16) 0.01388(17) 0.01673(16) 0.000 -0.00136(12) 0.000
I1 0.02677(19) 0.0268(2) 0.01717(19) 0.00104(17) -0.00297(14) 0.00261(16)
O1 0.026(3) 0.012(3) 0.023(3) 0.000 0.004(2) 0.000
C1 0.033(3) 0.022(4) 0.032(3) 0.009(3) 0.005(3) -0.003(3)
C2 0.037(3) 0.018(3) 0.029(4) 0.003(3) -0.001(3) -0.003(3)
O2A 0.0184(19) 0.020(2) 0.021(2) -0.0053(18) 0.0009(15) -0.0016(16)
C3A 0.018(3) 0.020(3) 0.022(3) 0.002(3) 0.003(2) 0.001(2)
C4A 0.019(3) 0.033(4) 0.037(4) -0.009(3) 0.001(3) 0.000(3)
C6A 0.029(3) 0.037(4) 0.032(4) -0.016(3) 0.000(3) -0.008(3)
O2B 0.0184(19) 0.020(2) 0.021(2) -0.0053(18) 0.0009(15) -0.0016(16)
C3B 0.018(3) 0.020(3) 0.022(3) 0.002(3) 0.003(2) 0.001(2)
C4B 0.019(3) 0.033(4) 0.037(4) -0.009(3) 0.001(3) 0.000(3)
C6B 0.029(3) 0.037(4) 0.032(4) -0.016(3) 0.000(3) -0.008(3)
O3 0.025(2) 0.013(2) 0.031(2) -0.0051(19) -0.0081(17) 0.0035(16)
C7 0.023(3) 0.016(3) 0.026(3) 0.000(3) -0.006(2) 0.003(2)
C8 0.024(3) 0.030(4) 0.035(4) 0.000(3) 0.006(3) 0.009(3)
C9 0.051(5) 0.051(5) 0.046(4) -0.022(4) -0.016(4) 0.027(4)
C10 0.057(5) 0.024(4) 0.062(5) -0.028(4) -0.023(4) 0.014(4)
I2 0.0251(3) 0.0191(3) 0.0290(3) -0.0030(2) -0.0017(2) 0.0003(2)
I3 0.0270(2) 0.0216(2) 0.0428(3) -0.0050(2) 0.00111(17) -0.00233(18)

loop_
_atom_type_symbol
_atom_type_description
_atom_type_scat_dispersion_real
_atom_type_scat_dispersion_imag
_atom_type_scat_source
C C 0.0033 0.0016 'International Tables Vol C Tables 4.2.6.8 and 6.1.1.4'
H H 0.0000 0.0000 'International Tables Vol C Tables 4.2.6.8 and 6.1.1.4'
O O 0.0106 0.0060 'International Tables Vol C Tables 4.2.6.8 and 6.1.1.4'
I I -0.4742 1.8119 'International Tables Vol C Tables 4.2.6.8 and 6.1.1.4'
Yb Yb -0.3850 5.5486 'International Tables Vol C Tables 4.2.6.8 and 6.1.1.4'

loop_
_geom_angle_atom_site_label_1
_geom_angle_atom_site_label_2
_geom_angle_atom_site_label_3
_geom_angle
_geom_angle_site_symmetry_1
_geom_angle_site_symmetry_3
_geom_angle_publ_flag
O2B Yb1 O2A 0.00(6) 3 3 ?
O2B Yb1 O2A 144.21(19) 3 . ?
O2A Yb1 O2A 144.21(19) 3 . ?
O2B Yb1 O1 72.10(10) 3 . ?
O2A Yb1 O1 72.10(10) 3 . ?
O2A Yb1 O1 72.10(10) . . ?
O2B Yb1 O3 71.99(14) 3 3 ?
O2A Yb1 O3 71.99(14) 3 3 ?
O2A Yb1 O3 143.79(14) . 3 ?
O1 Yb1 O3 144.07(10) . 3 ?
O2B Yb1 O3 143.79(14) 3 . ?
O2A Yb1 O3 143.79(14) 3 . ?
O2A Yb1 O3 71.99(14) . . ?
O1 Yb1 O3 144.07(10) . . ?
O3 Yb1 O3 71.9(2) 3 . ?
O2B Yb1 I1 91.36(8) 3 3 ?
O2A Yb1 I1 91.36(8) 3 3 ?
O2A Yb1 I1 88.51(8) . 3 ?
O1 Yb1 I1 89.787(10) . 3 ?
O3 Yb1 I1 89.81(10) 3 3 ?
O3 Yb1 I1 90.53(10) . 3 ?
O2B Yb1 I1 88.51(8) 3 . ?
O2A Yb1 I1 88.51(8) 3 . ?
O2A Yb1 I1 91.36(8) . . ?
O1 Yb1 I1 89.787(10) . . ?
O3 Yb1 I1 90.53(10) 3 . ?
O3 Yb1 I1 89.81(10) . . ?
I1 Yb1 I1 179.57(2) 3 . ?
C1 O1 C1 108.5(7) 3 . ?
C1 O1 Yb1 125.8(3) 3 . ?
C1 O1 Yb1 125.8(3) . . ?
O1 C1 C2 105.7(5) . . ?
C1 C2 C2 102.4(4) . 3 ?
C6A O2A C3A 107.4(4) . . ?
C6A O2A Yb1 125.0(3) . . ?
C3A O2A Yb1 127.4(3) . . ?
O2A C3A C4A 106.3(4) . . ?
C3A C4A C5A 106.4(4) . . ?
C6A C5A C4A 104.7(5) . . ?
O2A C6A C5A 105.5(5) . . ?
C7 O3 C10 107.0(4) . . ?
C7 O3 Yb1 126.4(3) . . ?
C10 O3 Yb1 126.5(4) . . ?
O3 C7 C8 105.8(5) . . ?
C7 C8 C9 102.6(5) . . ?
C10 C9 C8 106.3(6) . . ?
C9 C10 O3 107.6(6) . . ?
I3 I2 I3 180.000(4) . 5_556 ?

loop_
_geom_bond_atom_site_label_1
_geom_bond_atom_site_label_2
_geom_bond_distance
_geom_bond_site_symmetry_2
_geom_bond_publ_flag
Yb1 O2B 2.341(4) 3 ?
Yb1 O2A 2.341(4) 3 ?
Yb1 O2A 2.341(4) . ?
Yb1 O1 2.349(6) . ?
Yb1 O3 2.351(4) 3 ?
Yb1 O3 2.351(4) . ?
Yb1 I1 2.9505(5) 3 ?
Yb1 I1 2.9505(5) . ?
O1 C1 1.473(7) 3 ?
O1 C1 1.473(7) . ?
C1 C2 1.508(9) . ?
C2 C2 1.531(13) 3 ?
O2A C6A 1.465(6) . ?
O2A C3A 1.471(5) . ?
C3A C4A 1.496(7) . ?
C4A C5A 1.512(11) . ?
C5A C6A 1.472(8) . ?
O3 C7 1.459(6) . ?
O3 C10 1.474(8) . ?
C7 C8 1.491(8) . ?
C8 C9 1.513(10) . ?
C9 C10 1.453(10) . ?
I2 I3 2.9058(5) . ?
I2 I3 2.9058(5) 5_556 ?

loop_
_geom_torsion_atom_site_label_1
_geom_torsion_atom_site_label_2
_geom_torsion_atom_site_label_3
_geom_torsion_atom_site_label_4
_geom_torsion
_geom_torsion_site_symmetry_1
_geom_torsion_site_symmetry_2
_geom_torsion_site_symmetry_3
_geom_torsion_site_symmetry_4
_geom_torsion_publ_flag
O2B Yb1 O1 C1 67.2(3) 3 . . 3 ?
O2A Yb1 O1 C1 67.2(3) 3 . . 3 ?
O2A Yb1 O1 C1 -112.8(3) . . . 3 ?
O3 Yb1 O1 C1 69.3(4) 3 . . 3 ?
O3 Yb1 O1 C1 -110.7(4) . . . 3 ?
I1 Yb1 O1 C1 158.7(3) 3 . . 3 ?
I1 Yb1 O1 C1 -21.3(3) . . . 3 ?
O2B Yb1 O1 C1 -112.8(3) 3 . . . ?
O2A Yb1 O1 C1 -112.8(3) 3 . . . ?
O2A Yb1 O1 C1 67.2(3) . . . . ?
O3 Yb1 O1 C1 -110.7(4) 3 . . . ?
O3 Yb1 O1 C1 69.3(4) . . . . ?
I1 Yb1 O1 C1 -21.3(3) 3 . . . ?
I1 Yb1 O1 C1 158.7(3) . . . . ?
C1 O1 C1 C2 12.5(3) 3 . . . ?
Yb1 O1 C1 C2 -167.5(3) . . . . ?
O1 C1 C2 C2 -31.9(7) . . . 3 ?
O2B Yb1 O2A C6A 53.7(4) 3 . . . ?
O2A Yb1 O2A C6A 53.7(4) 3 . . . ?
O1 Yb1 O2A C6A 53.7(4) . . . . ?
O3 Yb1 O2A C6A -128.4(4) 3 . . . ?
O3 Yb1 O2A C6A -125.0(5) . . . . ?
I1 Yb1 O2A C6A 144.0(4) 3 . . . ?
I1 Yb1 O2A C6A -35.6(4) . . . . ?
O2B Yb1 O2A C3A -121.5(4) 3 . . . ?
O2A Yb1 O2A C3A -121.5(4) 3 . . . ?
O1 Yb1 O2A C3A -121.5(4) . . . . ?
O3 Yb1 O2A C3A 56.4(5) 3 . . . ?
O3 Yb1 O2A C3A 59.8(4) . . . . ?
I1 Yb1 O2A C3A -31.3(4) 3 . . . ?
I1 Yb1 O2A C3A 149.1(4) . . . . ?
C6A O2A C3A C4A 15.9(6) . . . . ?
Yb1 O2A C3A C4A -168.2(4) . . . . ?
O2A C3A C4A C5A 3.5(8) . . . . ?
C3A C4A C5A C6A -21.3(9) . . . . ?
C3A O2A C6A C5A -29.7(8) . . . . ?
Yb1 O2A C6A C5A 154.3(6) . . . . ?
C4A C5A C6A O2A 31.1(9) . . . . ?
O2B Yb1 O3 C7 -119.3(4) 3 . . . ?
O2A Yb1 O3 C7 -119.3(4) 3 . . . ?
O2A Yb1 O3 C7 59.5(4) . . . . ?
O1 Yb1 O3 C7 57.3(5) . . . . ?
O3 Yb1 O3 C7 -122.7(5) 3 . . . ?
I1 Yb1 O3 C7 147.7(4) 3 . . . ?
I1 Yb1 O3 C7 -32.0(4) . . . . ?
O2B Yb1 O3 C10 63.8(6) 3 . . . ?
O2A Yb1 O3 C10 63.8(6) 3 . . . ?
O2A Yb1 O3 C10 -117.5(5) . . . . ?
O1 Yb1 O3 C10 -119.6(5) . . . . ?
O3 Yb1 O3 C10 60.4(5) 3 . . . ?
I1 Yb1 O3 C10 -29.3(5) 3 . . . ?
I1 Yb1 O3 C10 151.0(5) . . . . ?
C10 O3 C7 C8 24.6(7) . . . . ?
Yb1 O3 C7 C8 -152.9(4) . . . . ?
O3 C7 C8 C9 -32.6(7) . . . . ?
C7 C8 C9 C10 29.0(8) . . . . ?
C8 C9 C10 O3 -14.6(9) . . . . ?
C7 O3 C10 C9 -6.0(8) . . . . ?
Yb1 O3 C10 C9 171.4(5) . . . . ?
